data_4116990
loop_
_publ_author_name
'Isaac de los R\'ios'
'Manuel Jim\'enez Tenorio'
'M. Carmen Puerta'
'Pedro Valerga'

_publ_contact_author
;
    M.Carmen Puerta
    Departamento de Qu=A1mica Inorg=A0nica
    Facultad de Ciencias. Universidad de C=A0diz.
    Apartado 40. Puerto Real 11510. SPAIN.
;
_publ_contact_author_email ' carmen.puerta@uca.es '
_publ_contact_author_fax ' 34-956-834924 '
_publ_contact_author_phone ' 34-956-830828 '
_publ_section_title
;
 Alternative Mechanisms of the Alkyne to Vinylidene Isomerization Promoted
 by Half-Sandwich Ruthenium Complexes. X-ray Crystal Structures of
 [Cp*RuCCHCOOMe(dippe)][BPh4] and [Cp*RuH(C\\tbCCOOMe)(dippe)][BPh4]
 (dippe = 1,2-bis(diisopropylphosphino)ethane; Cp* = C5Me5)
;
_journal_name_full 'Journal of the American Chemical Society'
_journal_page_first 6529
_journal_page_last 6538
_journal_paper_doi 10.1021/ja9701220
_journal_volume 119
_journal_year 1997
_chemical_formula_sum 'C52 H71 B O2 P2 Ru'
_chemical_formula_weight 901.96
_space_group_IT_number 2
_symmetry_cell_setting triclinic
_symmetry_Int_Tables_number 2
_symmetry_space_group_name_Hall '-P 1'
_symmetry_space_group_name_H-M 'P -1'
_audit_creation_date 'Tue Mar 25 10:07:30 1997'
_audit_creation_method 'from TEXRAY.INF file'
_cell_angle_alpha 95.81(2)
_cell_angle_beta 91.09(1)
_cell_angle_gamma 94.36(1)
_cell_formula_units_Z 2
_cell_length_a 13.275(2)
_cell_length_b 14.672(3)
_cell_length_c 12.172(2)
_cell_measurement_reflns_used 25
_cell_measurement_temperature 290.2
_cell_measurement_theta_max 18.4
_cell_measurement_theta_min 12.4
_cell_volume 2350.9(7)
_computing_cell_refinement 'MSC/AFC Diffractometer Control'
_computing_data_collection 'MSC/AFC Diffractometer Control'
_computing_data_reduction teXsan
_computing_publication_material teXsan
_computing_structure_refinement teXsan
_diffrn_ambient_temperature 290.2
_diffrn_measurement_device AFC6S
_diffrn_measurement_method 'omega/2-theta scans'
_diffrn_orient_matrix_UB_11 -0.07277
_diffrn_orient_matrix_UB_12 0.00474
_diffrn_orient_matrix_UB_13 0.01781
_diffrn_orient_matrix_UB_21 -0.01888
_diffrn_orient_matrix_UB_22 -0.01202
_diffrn_orient_matrix_UB_23 -0.08037
_diffrn_orient_matrix_UB_31 -0.00778
_diffrn_orient_matrix_UB_32 -0.06749
_diffrn_orient_matrix_UB_33 0.00689
_diffrn_radiation_monochromator graphite
_diffrn_radiation_source 'X-ray tube'
_diffrn_radiation_type MoKalpha
_diffrn_radiation_wavelength 0.7107
_diffrn_reflns_av_R_equivalents 5.23
_diffrn_reflns_number 7516
_diffrn_reflns_theta_max 25.05
_diffrn_standards_decay_% -1.20
_diffrn_standards_interval_count 100
_diffrn_standards_number 3
_exptl_absorpt_coefficient_mu 0.430
_exptl_absorpt_correction_T_max 1.000
_exptl_absorpt_correction_T_min 0.861
_exptl_absorpt_correction_type empirical
_exptl_absorpt_process_details psi-scan
_exptl_crystal_colour orange
_exptl_crystal_density_diffrn 1.274
_exptl_crystal_density_meas 0.000
_exptl_crystal_description irregular
_exptl_crystal_F_000 956.00
_exptl_crystal_size_max 0.280
_exptl_crystal_size_mid 0.170
_exptl_crystal_size_min 0.100
_refine_diff_density_max -0.80
_refine_diff_density_min 0.95
_refine_ls_extinction_coef 0.00000
_refine_ls_extinction_method none
_refine_ls_goodness_of_fit_obs 1.687
_refine_ls_hydrogen_treatment noref
_refine_ls_matrix_type full
_refine_ls_number_parameters 495
_refine_ls_number_reflns 4322
_refine_ls_number_restraints 0
_refine_ls_R_factor_obs 0.0579
_refine_ls_shift/esd_max 5.7045
_refine_ls_structure_factor_coef F
_refine_ls_weighting_scheme sigma
_refine_ls_wR_factor_obs 0.0695
_reflns_number_observed 4322
_reflns_number_total 7516
_reflns_observed_criterion 3.00
_cod_data_source_file ja9701220_1.cif
_cod_data_source_block '[Ru(Cp*)(C_CHCOOMe)(dippe)][BPh4]'
_cod_original_sg_symbol_H-M 'P -1 '
_cod_original_formula_sum 'C52 H71 B O2 P2 Ru '
_cod_database_code 4116990

loop_
_symmetry_equiv_pos_as_xyz
'   +x,   +y,   +z'
'   -x,   -y,   -z'

loop_
_atom_site_aniso_label
_atom_site_aniso_U_11
_atom_site_aniso_U_22
_atom_site_aniso_U_33
_atom_site_aniso_U_12
_atom_site_aniso_U_13
_atom_site_aniso_U_23
Ru(1) 0.0255(4) 0.0285(4) 0.0292(4) 0.0030(3) 0.0019(3) 0.0036(3)
P(1) 0.032(1) 0.038(1) 0.031(1) 0.006(1) 0.0022(10) 0.003(1)
P(2) 0.027(1) 0.040(1) 0.038(1) 0.004(1) 0.005(1) 0.005(1)
O(1) 0.051(5) 0.050(5) 0.141(8) -0.012(4) 0.001(4) 0.051(5)
O(2) 0.040(4) 0.074(5) 0.066(5) 0.003(4) 0.011(3) 0.034(4)
C(11) 0.033(5) 0.043(6) 0.038(5) 0.015(4) 0.006(4) 0.006(4)
C(12) 0.036(5) 0.039(6) 0.069(7) 0.005(4) 0.003(5) 0.015(5)
C(13) 0.034(6) 0.062(8) 0.074(8) 0.001(5) -0.005(5) 0.022(6)
C(14) 0.041(6) 0.12(1) 0.082(8) -0.003(6) 0.017(6) 0.039(8)
C(15) 0.045(6) 0.043(6) 0.046(6) 0.012(5) -0.006(4) -0.006(4)
C(16) 0.077(8) 0.033(6) 0.086(9) -0.010(5) 0.005(6) -0.004(5)
C(17) 0.102(10) 0.050(7) 0.056(7) 0.015(6) -0.005(6) -0.011(5)
C(18) 0.047(6) 0.051(6) 0.031(5) 0.012(5) 0.008(4) 0.007(4)
C(19) 0.072(8) 0.074(8) 0.045(6) 0.014(6) 0.008(5) 0.014(5)
C(20) 0.050(7) 0.093(9) 0.069(8) 0.022(6) 0.023(6) 0.017(6)
C(21) 0.035(5) 0.044(6) 0.035(5) 0.006(4) -0.001(4) -0.002(4)
C(22) 0.032(5) 0.059(7) 0.049(6) 0.009(5) -0.003(4) 0.013(5)
C(23) 0.027(5) 0.048(6) 0.053(6) 0.012(4) 0.008(4) 0.000(5)
C(24) 0.047(6) 0.049(6) 0.064(7) 0.010(5) 0.000(5) 0.010(5)
C(25) 0.071(7) 0.038(6) 0.058(7) 0.020(5) 0.008(5) -0.003(5)
C(26) 0.038(5) 0.055(6) 0.044(6) -0.002(5) 0.008(4) 0.012(5)
C(27) 0.048(6) 0.069(8) 0.060(7) -0.001(5) 0.020(5) 0.023(6)
C(28) 0.042(7) 0.084(9) 0.097(9) 0.016(6) 0.041(6) 0.032(7)
C(29) 0.038(5) 0.040(6) 0.035(5) -0.002(4) -0.002(4) 0.009(4)
C(30) 0.064(7) 0.052(7) 0.058(7) 0.009(5) -0.007(6) 0.004(5)
C(31) 0.074(9) 0.069(8) 0.068(8) -0.005(7) -0.021(7) -0.003(6)
C(32) 0.055(8) 0.10(1) 0.071(8) -0.012(7) -0.033(6) 0.023(7)
C(33) 0.045(7) 0.11(1) 0.073(8) 0.019(7) -0.004(6) 0.015(8)
C(34) 0.041(7) 0.083(8) 0.063(7) 0.012(6) -0.001(5) -0.001(6)
C(35) 0.033(5) 0.051(6) 0.032(5) 0.005(4) 0.004(4) 0.005(4)
C(36) 0.050(6) 0.045(6) 0.045(6) 0.006(5) 0.002(5) 0.002(5)
C(37) 0.082(8) 0.045(6) 0.046(6) 0.005(6) 0.010(6) 0.012(5)
C(38) 0.069(8) 0.052(7) 0.063(7) -0.017(6) 0.032(6) -0.008(6)
C(39) 0.048(7) 0.057(8) 0.073(8) -0.014(6) 0.021(6) -0.002(6)
C(40) 0.039(6) 0.075(8) 0.066(7) 0.007(5) 0.001(5) 0.024(6)
C(41) 0.030(5) 0.041(6) 0.041(5) 0.005(4) -0.009(4) 0.006(4)
C(42) 0.028(5) 0.045(6) 0.052(6) -0.001(4) -0.001(4) 0.004(5)
C(43) 0.046(6) 0.049(6) 0.052(6) 0.009(5) -0.009(5) -0.005(5)
C(44) 0.051(6) 0.057(7) 0.031(5) 0.015(5) 0.008(4) 0.002(5)
C(45) 0.047(6) 0.057(7) 0.059(7) 0.012(5) 0.018(5) 0.025(5)
C(46) 0.035(5) 0.044(6) 0.045(6) 0.001(4) 0.009(4) 0.004(4)
C(47) 0.033(5) 0.042(6) 0.042(5) 0.000(4) 0.004(4) 0.009(4)
C(48) 0.042(6) 0.058(7) 0.041(6) 0.002(5) 0.005(4) 0.006(5)
C(49) 0.047(6) 0.057(7) 0.061(7) 0.011(5) 0.002(5) 0.028(5)
C(50) 0.049(6) 0.045(6) 0.058(7) 0.014(5) 0.007(5) 0.007(5)
C(51) 0.067(8) 0.063(7) 0.058(7) 0.024(6) 0.022(6) 0.016(6)
C(52) 0.078(8) 0.046(7) 0.051(6) 0.017(6) 0.014(5) 0.024(5)
B() 0.036(6) 0.046(7) 0.036(6) 0.002(5) 0.003(5) 0.012(5)

loop_
_atom_site_label
_atom_site_fract_x
_atom_site_fract_y
_atom_site_fract_z
_atom_site_U_iso_or_equiv
_atom_site_thermal_displace_type
Ru(1) 0.11194(5) 0.24132(5) 0.22150(6) 0.0276(2) Uij
P(1) 0.1484(2) 0.3088(2) 0.4025(2) 0.0335(7) Uij
P(2) 0.2884(2) 0.2222(2) 0.2245(2) 0.0351(7) Uij
O(1) -0.0591(5) -0.0538(5) 0.3866(7) 0.079(3) Uij
O(2) -0.0928(5) 0.0932(5) 0.3953(5) 0.058(2) Uij
C(1A) 0.077(1) 0.228(2) 0.038(1) 0.032(1) Uij
C(1B) 0.044(2) 0.209(1) 0.049(2) 0.0322 Uij
C(2A) -0.015(1) 0.195(1) 0.093(2) 0.0322 Uij
C(2B) -0.036(1) 0.229(1) 0.129(2) 0.0322 Uij
C(3A) -0.047(1) 0.278(2) 0.168(2) 0.0322 Uij
C(3B) -0.016(2) 0.318(2) 0.163(1) 0.0322 Uij
C(4A) 0.021(2) 0.361(1) 0.146(2) 0.0322 Uij
C(4B) 0.061(2) 0.354(1) 0.115(2) 0.0322 Uij
C(5A) 0.093(1) 0.327(1) 0.064(2) 0.0322 Uij
C(5B) 0.097(1) 0.288(2) 0.043(1) 0.0322 Uij
C(6A) 0.111(2) 0.163(2) -0.058(2) 0.081(2) Uij
C(6B) 0.039(2) 0.113(2) -0.024(2) 0.0810 Uij
C(7A) -0.087(2) 0.112(2) 0.086(2) 0.0810 Uij
C(8B) -0.079(2) 0.398(2) 0.240(2) 0.0810 Uij
C(8A) -0.137(2) 0.296(2) 0.231(2) 0.0810 Uij
C(7B) -0.131(2) 0.170(2) 0.156(2) 0.0810 Uij
C(9A) 0.017(2) 0.461(2) 0.170(2) 0.0810 Uij
C(9B) 0.107(2) 0.460(2) 0.108(2) 0.0810 Uij
C(10A) 0.163(2) 0.378(2) -0.013(2) 0.0810 Uij
C(10B) 0.174(2) 0.302(2) -0.053(2) 0.0810 Uij
C(11) 0.0790(6) 0.1322(6) 0.2734(7) 0.037(3) Uij
C(12) 0.0456(7) 0.0494(6) 0.2962(8) 0.047(3) Uij
C(13) -0.0393(7) 0.0222(8) 0.3629(9) 0.056(4) Uij
C(14) -0.1731(8) 0.0737(9) 0.4716(9) 0.078(4) Uij
C(15) 0.1487(7) 0.4353(6) 0.4207(7) 0.045(3) Uij
C(16) 0.2255(8) 0.4805(7) 0.3476(9) 0.067(4) Uij
C(17) 0.1660(9) 0.4800(7) 0.5392(9) 0.070(4) Uij
C(18) 0.0681(7) 0.2645(6) 0.5110(7) 0.042(3) Uij
C(19) 0.1113(8) 0.2762(7) 0.6289(8) 0.063(4) Uij
C(20) -0.0373(8) 0.3008(8) 0.5083(9) 0.069(4) Uij
C(21) 0.2744(6) 0.2805(6) 0.4470(7) 0.038(3) Uij
C(22) 0.3477(7) 0.2803(7) 0.3519(8) 0.046(3) Uij
C(23) 0.3223(6) 0.1040(6) 0.2233(7) 0.042(3) Uij
C(24) 0.3044(7) 0.0611(7) 0.3306(8) 0.053(3) Uij
C(25) 0.2746(8) 0.0433(6) 0.1227(8) 0.055(3) Uij
C(26) 0.3659(7) 0.2670(7) 0.1138(7) 0.045(3) Uij
C(27) 0.3731(7) 0.3721(7) 0.1252(8) 0.058(4) Uij
C(28) 0.4733(8) 0.2350(8) 0.1090(10) 0.071(4) Uij
C(29) 0.6508(6) 0.2829(6) 0.7746(7) 0.038(3) Uij
C(30) 0.6654(8) 0.3430(7) 0.8687(8) 0.058(4) Uij
C(31) 0.7534(10) 0.3523(8) 0.9303(9) 0.072(4) Uij
C(32) 0.8329(9) 0.3028(9) 0.898(1) 0.074(4) Uij
C(33) 0.8227(8) 0.2419(9) 0.804(1) 0.076(4) Uij
C(34) 0.7341(8) 0.2337(8) 0.7456(9) 0.063(4) Uij
C(35) 0.4733(6) 0.1811(6) 0.7522(7) 0.039(3) Uij
C(36) 0.5081(7) 0.1198(6) 0.8212(7) 0.046(3) Uij
C(37) 0.4461(9) 0.0490(7) 0.8569(8) 0.057(3) Uij
C(38) 0.3473(9) 0.0377(7) 0.8262(9) 0.063(4) Uij
C(39) 0.3087(8) 0.0961(8) 0.7582(9) 0.061(4) Uij
C(40) 0.3693(7) 0.1653(8) 0.7240(9) 0.059(4) Uij
C(41) 0.5684(6) 0.2321(6) 0.5744(7) 0.037(3) Uij
C(42) 0.5363(6) 0.1468(6) 0.5191(8) 0.042(3) Uij
C(43) 0.5645(7) 0.1207(7) 0.4115(8) 0.050(3) Uij
C(44) 0.6225(7) 0.1795(7) 0.3546(7) 0.046(3) Uij
C(45) 0.6571(7) 0.2635(7) 0.4082(8) 0.052(3) Uij
C(46) 0.6316(6) 0.2882(6) 0.5157(7) 0.041(3) Uij
C(47) 0.4803(6) 0.3576(6) 0.7161(7) 0.039(3) Uij
C(48) 0.4756(7) 0.4221(7) 0.6396(7) 0.047(3) Uij
C(49) 0.4254(7) 0.5005(7) 0.6561(8) 0.053(3) Uij
C(50) 0.3801(7) 0.5211(7) 0.7525(8) 0.050(3) Uij
C(51) 0.3803(8) 0.4621(7) 0.8299(8) 0.061(4) Uij
C(52) 0.4277(8) 0.3809(7) 0.8118(8) 0.056(3) Uij
B() 0.5424(8) 0.2641(7) 0.7028(8) 0.039(3) Uij
H(1) 0.0832 -0.0011 0.2633 0.0563 Uij
H(2) -0.2070 0.1277 0.4902 0.0935 Uij
H(3) -0.2199 0.0266 0.4376 0.0935 Uij
H(4) -0.1447 0.0542 0.5367 0.0935 Uij
H(5) 0.0840 0.4499 0.3971 0.0539 Uij
H(6) 0.2920 0.4726 0.3739 0.0801 Uij
H(7) 0.2163 0.4532 0.2740 0.0801 Uij
H(8) 0.2163 0.5444 0.3508 0.0801 Uij
H(9) 0.2332 0.4720 0.5634 0.0845 Uij
H(10) 0.1572 0.5438 0.5415 0.0845 Uij
H(11) 0.1195 0.4523 0.5861 0.0845 Uij
H(12) 0.0577 0.2002 0.4916 0.0501 Uij
H(13) 0.0682 0.2432 0.6745 0.0742 Uij
H(14) 0.1766 0.2534 0.6295 0.0742 Uij
H(15) 0.1169 0.3396 0.6557 0.0742 Uij
H(16) -0.0326 0.3639 0.5356 0.0826 Uij
H(17) -0.0635 0.2933 0.4347 0.0826 Uij
H(18) -0.0808 0.2671 0.5536 0.0826 Uij
H(19) 0.2995 0.3246 0.5053 0.0459 Uij
H(20) 0.2689 0.2212 0.4725 0.0459 Uij
H(21) 0.4051 0.2495 0.3704 0.0561 Uij
H(22) 0.3685 0.3420 0.3406 0.0561 Uij
H(23) 0.3932 0.1062 0.2133 0.0509 Uij
H(24) 0.2339 0.0521 0.3412 0.0635 Uij
H(25) 0.3329 0.0032 0.3258 0.0635 Uij
H(26) 0.3354 0.1002 0.3901 0.0635 Uij
H(27) 0.2038 0.0342 0.1313 0.0660 Uij
H(28) 0.2878 0.0723 0.0577 0.0660 Uij
H(29) 0.3030 -0.0146 0.1168 0.0660 Uij
H(30) 0.3324 0.2464 0.0450 0.0542 Uij
H(31) 0.4107 0.3951 0.1913 0.0713 Uij
H(32) 0.4066 0.3941 0.0637 0.0713 Uij
H(33) 0.3074 0.3933 0.1291 0.0713 Uij
H(34) 0.4698 0.1698 0.1015 0.0857 Uij
H(35) 0.5064 0.2572 0.0473 0.0857 Uij
H(36) 0.5099 0.2582 0.1749 0.0857 Uij
H(37) 0.6122 0.3799 0.8918 0.0677 Uij
H(38) 0.7591 0.3935 0.9961 0.0856 Uij
H(39) 0.8944 0.3099 0.9404 0.0896 Uij
H(40) 0.8769 0.2071 0.7796 0.0914 Uij
H(41) 0.7278 0.1915 0.6813 0.0743 Uij
H(42) 0.5771 0.1261 0.8446 0.0559 Uij
H(43) 0.4727 0.0084 0.9037 0.0678 Uij
H(44) 0.3045 -0.0103 0.8517 0.0753 Uij
H(45) 0.2395 0.0878 0.7350 0.0733 Uij
H(46) 0.3402 0.2056 0.6783 0.0703 Uij
H(47) 0.4937 0.1052 0.5558 0.0511 Uij
H(48) 0.5434 0.0613 0.3775 0.0598 Uij
H(49) 0.6386 0.1632 0.2802 0.0555 Uij
H(50) 0.6992 0.3049 0.3708 0.0621 Uij
H(51) 0.6584 0.3458 0.5513 0.0497 Uij
H(52) 0.5092 0.4111 0.5719 0.0560 Uij
H(53) 0.4222 0.5400 0.5990 0.0634 Uij
H(54) 0.3493 0.5774 0.7653 0.0605 Uij
H(55) 0.3477 0.4761 0.8980 0.0733 Uij
H(56) 0.4242 0.3391 0.8665 0.0685 Uij

loop_
_atom_type_symbol
_atom_type_oxidation_number
_atom_type_number_in_cell
_atom_type_scat_dispersion_real
_atom_type_scat_dispersion_imag
_atom_type_scat_source
Ru 0 2 -1.420 0.836 'International Tables'
C 0 104 0.002 0.002 'International Tables'
H 0 142 0.000 0.000 'International Tables'
B 0 2 0.000 0.001 'International Tables'
O 0 4 0.008 0.006 'International Tables'
P 0 4 0.090 0.095 'International Tables'

loop_
_geom_angle_atom_site_label_1
_geom_angle_atom_site_label_2
_geom_angle_atom_site_label_3
_geom_angle
_geom_angle_publ_flag
P(1) Ru(1) P(2) 82.50(8) yes
P(1) Ru(1) C(1A) 160.1(6) yes
P(1) Ru(1) C(1B) 162.9(5) yes
P(1) Ru(1) C(2A) 144.6(5) yes
P(1) Ru(1) C(2B) 127.8(6) yes
P(1) Ru(1) C(3A) 108.8(5) yes
P(1) Ru(1) C(3B) 104.1(4) yes
P(1) Ru(1) C(4B) 108.7(5) yes
P(1) Ru(1) C(5A) 124.1(5) yes
P(1) Ru(1) C(5B) 138.3(5) yes
P(1) Ru(1) C(11) 90.1(3) yes
P(2) Ru(1) C(1A) 101.4(5) yes
P(2) Ru(1) C(1B) 111.2(5) yes
P(2) Ru(1) C(2A) 132.6(5) yes
P(2) Ru(1) C(2B) 149.6(6) yes
P(2) Ru(1) C(3A) 162.3(4) yes
P(2) Ru(1) C(3B) 148.2(6) yes
P(2) Ru(1) C(4B) 115.5(5) yes
P(2) Ru(1) C(5A) 102.2(5) yes
P(2) Ru(1) C(5B) 98.4(4) yes
P(2) Ru(1) C(11) 93.7(3) yes
C(1A) Ru(1) C(1B) 13.2(5) yes
C(1A) Ru(1) C(2A) 37.8(6) yes
C(1A) Ru(1) C(2B) 49.5(6) yes
C(1A) Ru(1) C(3A) 63.4(6) yes
C(1A) Ru(1) C(3B) 62.6(6) yes
C(1A) Ru(1) C(4B) 51.9(6) yes
C(1A) Ru(1) C(5A) 36.0(6) yes
C(1A) Ru(1) C(5B) 22.3(5) yes
C(1A) Ru(1) C(11) 108.9(6) yes
C(1B) Ru(1) C(2A) 25.0(5) yes
C(1B) Ru(1) C(2B) 38.6(6) yes
C(1B) Ru(1) C(3A) 55.5(6) yes
C(1B) Ru(1) C(3B) 58.8(6) yes
C(1B) Ru(1) C(4B) 56.7(7) yes
C(1B) Ru(1) C(5A) 44.8(6) yes
C(1B) Ru(1) C(5B) 33.0(6) yes
C(1B) Ru(1) C(11) 98.9(5) yes
C(2A) Ru(1) C(2B) 17.9(5) yes
C(2A) Ru(1) C(3A) 39.0(6) yes
C(2A) Ru(1) C(3B) 49.9(6) yes
C(2A) Ru(1) C(4B) 64.2(6) yes
C(2A) Ru(1) C(5A) 60.7(6) yes
C(2A) Ru(1) C(5B) 53.3(6) yes
C(2A) Ru(1) C(11) 84.4(5) yes
C(2B) Ru(1) C(3A) 21.3(5) yes
C(2B) Ru(1) C(3B) 34.7(6) yes
C(2B) Ru(1) C(4B) 57.2(6) yes
C(2B) Ru(1) C(5A) 60.8(6) yes
C(2B) Ru(1) C(5B) 58.4(6) yes
C(2B) Ru(1) C(11) 89.4(5) yes
C(3A) Ru(1) C(3B) 17.5(5) yes
C(3A) Ru(1) C(4B) 48.6(6) yes
C(3A) Ru(1) C(5A) 60.3(6) yes
C(3A) Ru(1) C(5B) 64.0(6) yes
C(3A) Ru(1) C(11) 99.8(6) yes
C(3B) Ru(1) C(4B) 32.8(6) yes
C(3B) Ru(1) C(5A) 48.2(6) yes
C(3B) Ru(1) C(5B) 55.9(6) yes
C(3B) Ru(1) C(11) 117.0(7) yes
C(4B) Ru(1) C(5A) 20.3(5) yes
C(4B) Ru(1) C(5B) 33.8(6) yes
C(4B) Ru(1) C(11) 146.6(5) yes
C(5A) Ru(1) C(5B) 14.7(5) yes
C(5A) Ru(1) C(11) 143.5(5) yes
C(5B) Ru(1) C(11) 131.2(6) yes
Ru(1) P(1) C(15) 114.8(3) yes
Ru(1) P(1) C(18) 115.9(3) yes
Ru(1) P(1) C(21) 109.5(3) yes
C(15) P(1) C(18) 107.0(4) yes
C(15) P(1) C(21) 106.8(4) yes
C(18) P(1) C(21) 101.7(4) yes
Ru(1) P(2) C(22) 110.2(3) yes
Ru(1) P(2) C(23) 115.5(3) yes
Ru(1) P(2) C(26) 118.4(3) yes
C(22) P(2) C(23) 104.1(4) yes
C(22) P(2) C(26) 104.0(4) yes
C(23) P(2) C(26) 103.1(4) yes
C(13) O(2) C(14) 115.1(8) yes
Ru(1) C(1A) C(1B) 83(3) yes
Ru(1) C(1A) C(2A) 72.3(9) yes
Ru(1) C(1A) C(5A) 77(1) yes
Ru(1) C(1A) C(5B) 84(1) yes
Ru(1) C(1A) C(6A) 131(1) yes
Ru(1) C(1A) C(6B) 115(1) yes
C(1B) C(1A) C(2A) 15(3) yes
C(1B) C(1A) C(5A) 122(3) yes
C(1B) C(1A) C(5B) 134(4) yes
C(1B) C(1A) C(6A) 100(4) yes
C(1B) C(1A) C(6B) 57(3) yes
C(2A) C(1A) C(5A) 108(1) yes
C(2A) C(1A) C(5B) 121(2) yes
C(2A) C(1A) C(6A) 115(1) yes
C(2A) C(1A) C(6B) 72(1) yes
C(5A) C(1A) C(5B) 12(1) yes
C(5A) C(1A) C(6A) 132(1) yes
C(5A) C(1A) C(6B) 165(1) yes
C(5B) C(1A) C(6A) 119(2) yes
C(5B) C(1A) C(6B) 159(2) yes
C(6A) C(1A) C(6B) 43(1) yes
Ru(1) C(1B) C(1A) 83(3) yes
Ru(1) C(1B) C(2A) 79(1) yes
Ru(1) C(1B) C(2B) 69.6(9) yes
Ru(1) C(1B) C(5A) 72.2(9) yes
Ru(1) C(1B) C(5B) 77(1) yes
Ru(1) C(1B) C(6A) 122(1) yes
Ru(1) C(1B) C(6B) 126(1) yes
C(1A) C(1B) C(2A) 157(4) yes
C(1A) C(1B) C(2B) 133(4) yes
C(1A) C(1B) C(5A) 43(3) yes
C(1A) C(1B) C(5B) 29(3) yes
C(1A) C(1B) C(6A) 62(3) yes
C(1A) C(1B) C(6B) 106(4) yes
C(2A) C(1B) C(2B) 23(1) yes
C(2A) C(1B) C(5A) 115(1) yes
C(2A) C(1B) C(5B) 130(2) yes
C(2A) C(1B) C(6A) 140(2) yes
C(2A) C(1B) C(6B) 95(2) yes
C(2B) C(1B) C(5A) 91(1) yes
C(2B) C(1B) C(5B) 106(1) yes
C(2B) C(1B) C(6A) 163(1) yes
C(2B) C(1B) C(6B) 119(1) yes
C(5A) C(1B) C(5B) 14(1) yes
C(5A) C(1B) C(6A) 102(1) yes
C(5A) C(1B) C(6B) 147(1) yes
C(5B) C(1B) C(6A) 88(1) yes
C(5B) C(1B) C(6B) 133(1) yes
C(6A) C(1B) C(6B) 45(1) yes
Ru(1) C(2A) C(1A) 69.9(9) yes
Ru(1) C(2A) C(1B) 75(1) yes
Ru(1) C(2A) C(2B) 75(2) yes
Ru(1) C(2A) C(3A) 71.0(9) yes
Ru(1) C(2A) C(7A) 128(1) yes
Ru(1) C(2A) C(8B) 111(1) yes
C(1A) C(2A) C(1B) 7(1) yes
C(1A) C(2A) C(2B) 114(2) yes
C(1A) C(2A) C(3A) 105(1) yes
C(1A) C(2A) C(7A) 138(2) yes
C(1A) C(2A) C(8B) 171(1) yes
C(1B) C(2A) C(2B) 121(3) yes
C(1B) C(2A) C(3A) 113(1) yes
C(1B) C(2A) C(7A) 130(2) yes
C(1B) C(2A) C(8B) 172(2) yes
C(2B) C(2A) C(3A) 8(2) yes
C(2B) C(2A) C(7A) 106(2) yes
C(2B) C(2A) C(8B) 59(2) yes
C(3A) C(2A) C(7A) 115(1) yes
C(3A) C(2A) C(8B) 68(1) yes
C(7A) C(2A) C(8B) 47(1) yes
Ru(1) C(2B) C(1B) 71.8(10) yes
Ru(1) C(2B) C(2A) 86(2) yes
Ru(1) C(2B) C(3A) 84(1) yes
Ru(1) C(2B) C(3B) 73(1) yes
Ru(1) C(2B) C(7A) 115(1) yes
Ru(1) C(2B) C(8B) 126(1) yes
C(1B) C(2B) C(2A) 34(1) yes
C(1B) C(2B) C(3A) 130(2) yes
C(1B) C(2B) C(3B) 103(1) yes
C(1B) C(2B) C(7A) 85(1) yes
C(1B) C(2B) C(8B) 130(2) yes
C(2A) C(2B) C(3A) 164(3) yes
C(2A) C(2B) C(3B) 137(2) yes
C(2A) C(2B) C(7A) 51(2) yes
C(2A) C(2B) C(8B) 96(2) yes
C(3A) C(2B) C(3B) 26(1) yes
C(3A) C(2B) C(7A) 144(2) yes
C(3A) C(2B) C(8B) 98(2) yes
C(3B) C(2B) C(7A) 169(1) yes
C(3B) C(2B) C(8B) 125(2) yes
C(7A) C(2B) C(8B) 45(1) yes
Ru(1) C(3A) C(2A) 70.1(9) yes
Ru(1) C(3A) C(2B) 74(1) yes
Ru(1) C(3A) C(3B) 75(2) yes
Ru(1) C(3A) C(4A) 76.5(10) yes
Ru(1) C(3A) C(8A) 131(1) yes
C(2A) C(3A) C(2B) 7(1) yes
C(2A) C(3A) C(3B) 112(2) yes
C(2A) C(3A) C(4A) 108(1) yes
C(2A) C(3A) C(8A) 133(2) yes
C(2B) C(3A) C(3B) 119(3) yes
C(2B) C(3A) C(4A) 115(2) yes
C(2B) C(3A) C(8A) 126(2) yes
C(3B) C(3A) C(4A) 5(2) yes
C(3B) C(3A) C(8A) 112(3) yes
C(4A) C(3A) C(8A) 116(1) yes
Ru(1) C(3B) C(2B) 72(1) yes
Ru(1) C(3B) C(3A) 86(2) yes
Ru(1) C(3B) C(4A) 94(2) yes
Ru(1) C(3B) C(4B) 77(1) yes
Ru(1) C(3B) C(7B) 127(1) yes
Ru(1) C(3B) C(8A) 115(1) yes
C(2B) C(3B) C(3A) 33(2) yes
C(2B) C(3B) C(4A) 137(2) yes
C(2B) C(3B) C(4B) 112(1) yes
C(2B) C(3B) C(7B) 134(2) yes
C(2B) C(3B) C(8A) 80(1) yes
C(3A) C(3B) C(4A) 169(3) yes
C(3A) C(3B) C(4B) 145(3) yes
C(3A) C(3B) C(7B) 101(2) yes
C(3A) C(3B) C(8A) 47(2) yes
C(4A) C(3B) C(4B) 26(1) yes
C(4A) C(3B) C(7B) 86(2) yes
C(4A) C(3B) C(8A) 139(2) yes
C(4B) C(3B) C(7B) 112(2) yes
C(4B) C(3B) C(8A) 165(2) yes
C(7B) C(3B) C(8A) 54(1) yes
C(3A) C(4A) C(3B) 4(1) yes
C(3A) C(4A) C(4B) 117(2) yes
C(3A) C(4A) C(5A) 105(1) yes
C(3A) C(4A) C(7B) 71(1) yes
C(3A) C(4A) C(9A) 135(2) yes
C(3B) C(4A) C(4B) 120(3) yes
C(3B) C(4A) C(5A) 109(2) yes
C(3B) C(4A) C(7B) 67(2) yes
C(3B) C(4A) C(9A) 132(2) yes
C(4B) C(4A) C(5A) 13(2) yes
C(4B) C(4A) C(7B) 170(3) yes
C(4B) C(4A) C(9A) 107(3) yes
C(5A) C(4A) C(7B) 174(1) yes
C(5A) C(4A) C(9A) 117(2) yes
C(7B) C(4A) C(9A) 64(1) yes
Ru(1) C(4B) C(3B) 70(1) yes
Ru(1) C(4B) C(4A) 92(2) yes
Ru(1) C(4B) C(5A) 86(1) yes
Ru(1) C(4B) C(5B) 74(1) yes
Ru(1) C(4B) C(9A) 124(1) yes
Ru(1) C(4B) C(9B) 131(1) yes
C(3B) C(4B) C(4A) 32(2) yes
C(3B) C(4B) C(5A) 125(2) yes
C(3B) C(4B) C(5B) 108(1) yes
C(3B) C(4B) C(9A) 84(1) yes
C(3B) C(4B) C(9B) 133(2) yes
C(4A) C(4B) C(5A) 154(3) yes
C(4A) C(4B) C(5B) 140(3) yes
C(4A) C(4B) C(9A) 51(2) yes
C(4A) C(4B) C(9B) 100(3) yes
C(5A) C(4B) C(5B) 17(1) yes
C(5A) C(4B) C(9A) 144(2) yes
C(5A) C(4B) C(9B) 99(2) yes
C(5B) C(4B) C(9A) 160(1) yes
C(5B) C(4B) C(9B) 116(2) yes
C(9A) C(4B) C(9B) 48(1) yes
Ru(1) C(5A) C(1A) 66.3(9) yes
Ru(1) C(5A) C(1B) 63.1(8) yes
Ru(1) C(5A) C(4A) 73.5(10) yes
Ru(1) C(5A) C(4B) 73(1) yes
Ru(1) C(5A) C(5B) 77(2) yes
Ru(1) C(5A) C(10A) 137(1) yes
Ru(1) C(5A) C(10B) 117(1) yes
C(1A) C(5A) C(1B) 14.2(9) yes
C(1A) C(5A) C(4A) 110(1) yes
C(1A) C(5A) C(4B) 119(2) yes
C(1A) C(5A) C(5B) 18(2) yes
C(1A) C(5A) C(10A) 116(1) yes
C(1A) C(5A) C(10B) 75(1) yes
C(1B) C(5A) C(4A) 97(1) yes
C(1B) C(5A) C(4B) 106(2) yes
C(1B) C(5A) C(5B) 32(2) yes
C(1B) C(5A) C(10A) 128(1) yes
C(1B) C(5A) C(10B) 89(1) yes
C(4A) C(5A) C(4B) 11(1) yes
C(4A) C(5A) C(5B) 129(3) yes
C(4A) C(5A) C(10A) 131(1) yes
C(4A) C(5A) C(10B) 168(1) yes
C(4B) C(5A) C(5B) 138(4) yes
C(4B) C(5A) C(10A) 123(2) yes
C(4B) C(5A) C(10B) 164(2) yes
C(5B) C(5A) C(10A) 97(3) yes
C(5B) C(5A) C(10B) 57(3) yes
C(10A) C(5A) C(10B) 40(1) yes
Ru(1) C(5B) C(1A) 73(1) yes
Ru(1) C(5B) C(1B) 69(1) yes
Ru(1) C(5B) C(4B) 71(1) yes
Ru(1) C(5B) C(5A) 88(2) yes
Ru(1) C(5B) C(10A) 128(1) yes
Ru(1) C(5B) C(10B) 134(1) yes
C(1A) C(5B) C(1B) 16(1) yes
C(1A) C(5B) C(4B) 124(2) yes
C(1A) C(5B) C(5A) 148(4) yes
C(1A) C(5B) C(10A) 148(2) yes
C(1A) C(5B) C(10B) 107(2) yes
C(1B) C(5B) C(4B) 109(1) yes
C(1B) C(5B) C(5A) 132(3) yes
C(1B) C(5B) C(10A) 160(1) yes
C(1B) C(5B) C(10B) 121(2) yes
C(4B) C(5B) C(5A) 24(2) yes
C(4B) C(5B) C(10A) 85(1) yes
C(4B) C(5B) C(10B) 127(2) yes
C(5A) C(5B) C(10A) 61(3) yes
C(5A) C(5B) C(10B) 103(3) yes
C(10A) C(5B) C(10B) 41(1) yes
C(1A) C(6A) C(1B) 17.4(9) yes
C(1A) C(6A) C(6B) 80(1) yes
C(1B) C(6A) C(6B) 62(1) yes
C(1A) C(6B) C(1B) 15.9(8) yes
C(1A) C(6B) C(6A) 56(1) yes
C(1B) C(6B) C(6A) 72(1) yes
C(2A) C(7A) C(2B) 22.0(9) yes
C(2A) C(7A) C(8B) 77(1) yes
C(2B) C(7A) C(8B) 56(1) yes
C(3B) C(7B) C(4A) 26.2(8) yes
C(3B) C(7B) C(8A) 67(1) yes
C(3B) C(7B) C(9A) 73(1) yes
C(4A) C(7B) C(8A) 93(1) yes
C(4A) C(7B) C(9A) 47(1) yes
C(8A) C(7B) C(9A) 139(1) yes
C(3A) C(8A) C(3B) 20.4(10) yes
C(3A) C(8A) C(7B) 78(1) yes
C(3B) C(8A) C(7B) 58(1) yes
C(2A) C(8B) C(2B) 23.5(9) yes
C(2A) C(8B) C(7A) 54(1) yes
C(2B) C(8B) C(7A) 78(1) yes
C(4A) C(9A) C(4B) 21.0(9) yes
C(4A) C(9A) C(7B) 67(1) yes
C(4A) C(9A) C(9B) 81(1) yes
C(4B) C(9A) C(7B) 88(1) yes
C(4B) C(9A) C(9B) 60(1) yes
C(7B) C(9A) C(9B) 148(2) yes
C(4B) C(9B) C(9A) 70(1) yes
C(5A) C(10A) C(5B) 20.5(9) yes
C(5A) C(10A) C(10B) 82(2) yes
C(5B) C(10A) C(10B) 62(1) yes
C(5A) C(10B) C(5B) 19.0(8) yes
C(5A) C(10B) C(10A) 56(1) yes
C(5B) C(10B) C(10A) 75(1) yes
Ru(1) C(11) C(12) 170.5(8) yes
C(11) C(12) C(13) 129.3(9) yes
C(11) C(12) H(1) 115.3437 no
C(13) C(12) H(1) 115.3187 no
O(1) C(13) O(2) 123.7(9) yes
O(1) C(13) C(12) 124(1) yes
O(2) C(13) C(12) 111.7(8) yes
O(2) C(14) H(2) 109.4267 no
O(2) C(14) H(3) 109.5066 no
O(2) C(14) H(4) 109.4588 no
H(2) C(14) H(3) 109.3866 no
H(2) C(14) H(4) 109.4546 no
H(3) C(14) H(4) 109.5939 no
P(1) C(15) C(16) 111.7(6) yes
P(1) C(15) C(17) 115.6(7) yes
P(1) C(15) H(5) 106.7513 no
C(16) C(15) C(17) 108.5(8) yes
C(16) C(15) H(5) 106.9359 no
C(17) C(15) H(5) 106.8853 no
C(15) C(16) H(6) 109.3216 no
C(15) C(16) H(7) 109.6244 no
C(15) C(16) H(8) 109.1516 no
H(6) C(16) H(7) 109.6810 no
H(6) C(16) H(8) 109.2455 no
H(7) C(16) H(8) 109.8003 no
C(15) C(17) H(9) 109.3157 no
C(15) C(17) H(10) 109.3595 no
C(15) C(17) H(11) 109.7105 no
H(9) C(17) H(10) 109.1508 no
H(9) C(17) H(11) 109.4337 no
H(10) C(17) H(11) 109.8544 no
P(1) C(18) C(19) 117.4(7) yes
P(1) C(18) C(20) 111.4(6) yes
P(1) C(18) H(12) 105.7348 no
C(19) C(18) C(20) 110.0(7) yes
C(19) C(18) H(12) 105.6065 no
C(20) C(18) H(12) 105.7184 no
C(18) C(19) H(13) 109.5586 no
C(18) C(19) H(14) 109.2571 no
C(18) C(19) H(15) 109.4302 no
H(13) C(19) H(14) 109.6001 no
H(13) C(19) H(15) 109.6807 no
H(14) C(19) H(15) 109.2993 no
C(18) C(20) H(16) 109.4798 no
C(18) C(20) H(17) 109.4220 no
C(18) C(20) H(18) 109.1310 no
H(16) C(20) H(17) 109.8712 no
H(16) C(20) H(18) 109.4169 no
H(17) C(20) H(18) 109.5039 no
P(1) C(21) C(22) 111.1(6) yes
P(1) C(21) H(19) 109.0859 no
P(1) C(21) H(20) 109.0009 no
C(22) C(21) H(19) 109.1593 no
C(22) C(21) H(20) 109.0072 no
H(19) C(21) H(20) 109.4610 no
P(2) C(22) C(21) 111.1(6) yes
P(2) C(22) H(21) 109.0956 no
P(2) C(22) H(22) 109.0990 no
C(21) C(22) H(21) 109.0922 no
C(21) C(22) H(22) 109.0242 no
H(21) C(22) H(22) 109.3906 no
P(2) C(23) C(24) 115.0(6) yes
P(2) C(23) C(25) 111.3(6) yes
P(2) C(23) H(23) 105.7939 no
C(24) C(23) C(25) 112.3(8) yes
C(24) C(23) H(23) 105.8013 no
C(25) C(23) H(23) 105.8287 no
C(23) C(24) H(24) 109.2321 no
C(23) C(24) H(25) 108.9287 no
C(23) C(24) H(26) 109.5006 no
H(24) C(24) H(25) 109.3289 no
H(24) C(24) H(26) 110.1112 no
H(25) C(24) H(26) 109.7181 no
C(23) C(25) H(27) 109.5710 no
C(23) C(25) H(28) 109.5672 no
C(23) C(25) H(29) 109.3840 no
H(27) C(25) H(28) 109.5889 no
H(27) C(25) H(29) 109.3506 no
H(28) C(25) H(29) 109.3649 no
P(2) C(26) C(27) 110.7(6) yes
P(2) C(26) C(28) 114.5(6) yes
P(2) C(26) H(30) 107.7375 no
C(27) C(26) C(28) 108.6(8) yes
C(27) C(26) H(30) 107.3580 no
C(28) C(26) H(30) 107.7774 no
C(26) C(27) H(31) 109.3684 no
C(26) C(27) H(32) 109.8533 no
C(26) C(27) H(33) 109.8600 no
H(31) C(27) H(32) 109.0456 no
H(31) C(27) H(33) 109.0875 no
H(32) C(27) H(33) 109.6064 no
C(26) C(28) H(34) 109.3305 no
C(26) C(28) H(35) 109.3766 no
C(26) C(28) H(36) 109.4705 no
H(34) C(28) H(35) 109.3912 no
H(34) C(28) H(36) 109.6795 no
H(35) C(28) H(36) 109.5783 no
C(30) C(29) C(34) 114.5(9) yes
C(30) C(29) B 124.0(8) yes
C(34) C(29) B 121.3(8) yes
C(29) C(30) C(31) 122.7(10) yes
C(29) C(30) H(37) 118.7316 no
C(31) C(30) H(37) 118.5821 no
C(30) C(31) C(32) 120(1) yes
C(30) C(31) H(38) 119.5991 no
C(32) C(31) H(38) 119.8964 no
C(31) C(32) C(33) 119.2(10) yes
C(31) C(32) H(39) 120.5380 no
C(33) C(32) H(39) 120.2814 no
C(32) C(33) C(34) 118(1) yes
C(32) C(33) H(40) 120.6545 no
C(34) C(33) H(40) 120.7583 no
C(29) C(34) C(33) 124(1) yes
C(29) C(34) H(41) 117.6496 no
C(33) C(34) H(41) 117.8631 no
C(36) C(35) C(40) 113.8(8) yes
C(36) C(35) B 125.6(8) yes
C(40) C(35) B 120.6(8) yes
C(35) C(36) C(37) 122.6(9) yes
C(35) C(36) H(42) 118.9908 no
C(37) C(36) H(42) 118.4285 no
C(36) C(37) C(38) 120.5(9) yes
C(36) C(37) H(43) 120.0638 no
C(38) C(37) H(43) 119.4386 no
C(37) C(38) C(39) 119.5(9) yes
C(37) C(38) H(44) 120.5135 no
C(39) C(38) H(44) 119.9974 no
C(38) C(39) C(40) 119(1) yes
C(38) C(39) H(45) 119.9926 no
C(40) C(39) H(45) 120.1950 no
C(35) C(40) C(39) 123.8(10) yes
C(35) C(40) H(46) 118.2297 no
C(39) C(40) H(46) 117.9694 no
C(42) C(41) C(46) 115.4(8) yes
C(42) C(41) B 124.0(8) yes
C(46) C(41) B 120.5(8) yes
C(41) C(42) C(43) 122.0(8) yes
C(41) C(42) H(47) 119.0116 no
C(43) C(42) H(47) 119.0158 no
C(42) C(43) C(44) 120.9(9) yes
C(42) C(43) H(48) 119.6558 no
C(44) C(43) H(48) 119.4716 no
C(43) C(44) C(45) 118.3(8) yes
C(43) C(44) H(49) 120.9435 no
C(45) C(44) H(49) 120.8009 no
C(44) C(45) C(46) 120.8(8) yes
C(44) C(45) H(50) 119.6665 no
C(46) C(45) H(50) 119.5261 no
C(41) C(46) C(45) 122.5(9) yes
C(41) C(46) H(51) 118.6853 no
C(45) C(46) H(51) 118.7721 no
C(48) C(47) C(52) 112.8(8) yes
C(48) C(47) B 126.3(8) yes
C(52) C(47) B 120.9(7) yes
C(47) C(48) C(49) 124.1(8) yes
C(47) C(48) H(52) 118.0256 no
C(49) C(48) H(52) 117.8476 no
C(48) C(49) C(50) 120.1(8) yes
C(48) C(49) H(53) 119.8506 no
C(50) C(49) H(53) 120.0426 no
C(49) C(50) C(51) 119.4(9) yes
C(49) C(50) H(54) 119.7727 no
C(51) C(50) H(54) 120.8498 no
C(50) C(51) C(52) 120.6(9) yes
C(50) C(51) H(55) 119.7333 no
C(52) C(51) H(55) 119.6348 no
C(47) C(52) C(51) 122.9(8) yes
C(47) C(52) H(56) 118.1752 no
C(51) C(52) H(56) 118.9623 no
C(29) B C(35) 109.1(7) yes
C(29) B C(41) 107.8(7) yes
C(29) B C(47) 109.6(7) yes
C(35) B C(41) 109.2(7) yes
C(35) B C(47) 108.3(7) yes
C(41) B C(47) 112.8(7) yes

loop_
_geom_bond_atom_site_label_1
_geom_bond_atom_site_label_2
_geom_bond_distance
_geom_bond_publ_flag
Ru(1) P(1) 2.348(2) yes
Ru(1) P(2) 2.380(2) yes
Ru(1) C(1A) 2.26(2) yes
Ru(1) C(1B) 2.26(2) yes
Ru(1) C(2A) 2.30(2) yes
Ru(1) C(2B) 2.23(2) yes
Ru(1) C(3A) 2.31(2) yes
Ru(1) C(3B) 2.24(2) yes
Ru(1) C(4B) 2.32(2) yes
Ru(1) C(5A) 2.42(2) yes
Ru(1) C(5B) 2.36(2) yes
Ru(1) C(11) 1.807(9) yes
P(1) C(15) 1.847(9) yes
P(1) C(18) 1.850(8) yes
P(1) C(21) 1.838(8) yes
P(2) C(22) 1.827(9) yes
P(2) C(23) 1.824(9) yes
P(2) C(26) 1.854(8) yes
O(1) C(13) 1.19(1) yes
O(2) C(13) 1.34(1) yes
O(2) C(14) 1.46(1) yes
C(1A) C(1B) 0.52(2) yes
C(1A) C(2A) 1.48(2) yes
C(1A) C(5A) 1.45(2) yes
C(1A) C(5B) 0.90(2) yes
C(1A) C(6A) 1.53(3) yes
C(1A) C(6B) 1.81(3) yes
C(1B) C(2A) 0.99(2) yes
C(1B) C(2B) 1.48(2) yes
C(1B) C(5A) 1.79(2) yes
C(1B) C(5B) 1.31(3) yes
C(1B) C(6A) 1.70(3) yes
C(1B) C(6B) 1.59(3) yes
C(2A) C(2B) 0.71(2) yes
C(2A) C(3A) 1.54(2) yes
C(2A) C(7A) 1.48(3) yes
C(2A) C(8B) 1.76(3) yes
C(2B) C(3A) 0.84(2) yes
C(2B) C(3B) 1.33(3) yes
C(2B) C(7A) 1.81(3) yes
C(2B) C(8B) 1.53(3) yes
C(3A) C(3B) 0.70(2) yes
C(3A) C(4A) 1.50(2) yes
C(3A) C(8A) 1.47(3) yes
C(3B) C(4A) 0.81(2) yes
C(3B) C(4B) 1.29(2) yes
C(3B) C(7B) 1.70(3) yes
C(3B) C(8A) 1.85(3) yes
C(4A) C(4B) 0.67(2) yes
C(4A) C(5A) 1.47(2) yes
C(4A) C(7B) 1.84(3) yes
C(4A) C(9A) 1.47(3) yes
C(4B) C(5A) 0.84(2) yes
C(4B) C(5B) 1.36(3) yes
C(4B) C(9A) 1.79(3) yes
C(4B) C(9B) 1.65(3) yes
C(5A) C(5B) 0.61(2) yes
C(5A) C(10A) 1.54(3) yes
C(5A) C(10B) 1.83(3) yes
C(5B) C(10A) 1.73(3) yes
C(5B) C(10B) 1.58(3) yes
C(6A) C(6B) 1.27(3) yes
C(7A) C(8B) 1.32(3) yes
C(7B) C(8A) 1.62(3) yes
C(7B) C(9A) 1.79(3) yes
C(9A) C(9B) 1.42(3) yes
C(10A) C(10B) 1.19(3) yes
C(11) C(12) 1.32(1) yes
C(12) C(13) 1.46(1) yes
C(12) H(1) 0.9811 no
C(14) H(2) 0.9513 no
C(14) H(3) 0.9497 no
C(14) H(4) 0.9489 no
C(15) C(16) 1.52(1) yes
C(15) C(17) 1.53(1) yes
C(15) H(5) 0.9468 no
C(16) H(6) 0.9520 no
C(16) H(7) 0.9455 no
C(16) H(8) 0.9506 no
C(17) H(9) 0.9543 no
C(17) H(10) 0.9494 no
C(17) H(11) 0.9461 no
C(18) C(19) 1.52(1) yes
C(18) C(20) 1.54(1) yes
C(18) H(12) 0.9480 no
C(19) H(13) 0.9470 no
C(19) H(14) 0.9515 no
C(19) H(15) 0.9506 no
C(20) H(16) 0.9482 no
C(20) H(17) 0.9472 no
C(20) H(18) 0.9525 no
C(21) C(22) 1.53(1) yes
C(21) H(19) 0.9490 no
C(21) H(20) 0.9510 no
C(22) H(21) 0.9502 no
C(22) H(22) 0.9506 no
C(23) C(24) 1.52(1) yes
C(23) C(25) 1.54(1) yes
C(23) H(23) 0.9496 no
C(24) H(24) 0.9486 no
C(24) H(25) 0.9531 no
C(24) H(26) 0.9440 no
C(25) H(27) 0.9494 no
C(25) H(28) 0.9492 no
C(25) H(29) 0.9520 no
C(26) C(27) 1.53(1) yes
C(26) C(28) 1.53(1) yes
C(26) H(30) 0.9513 no
C(27) H(31) 0.9556 no
C(27) H(32) 0.9495 no
C(27) H(33) 0.9490 no
C(28) H(34) 0.9499 no
C(28) H(35) 0.9511 no
C(28) H(36) 0.9477 no
C(29) C(30) 1.37(1) yes
C(29) C(34) 1.40(1) yes
C(29) B 1.66(1) yes
C(30) C(31) 1.37(1) yes
C(30) H(37) 0.9515 no
C(31) C(32) 1.37(2) yes
C(31) H(38) 0.9514 no
C(32) C(33) 1.38(2) yes
C(32) H(39) 0.9490 no
C(33) C(34) 1.35(1) yes
C(33) H(40) 0.9477 no
C(34) H(41) 0.9463 no
C(35) C(36) 1.39(1) yes
C(35) C(40) 1.41(1) yes
C(35) B 1.64(1) yes
C(36) C(37) 1.39(1) yes
C(36) H(42) 0.9499 no
C(37) C(38) 1.35(1) yes
C(37) H(43) 0.9472 no
C(38) C(39) 1.37(1) yes
C(38) H(44) 0.9509 no
C(39) C(40) 1.35(1) yes
C(39) H(45) 0.9510 no
C(40) H(46) 0.9492 no
C(41) C(42) 1.39(1) yes
C(41) C(46) 1.39(1) yes
C(41) B 1.64(1) yes
C(42) C(43) 1.39(1) yes
C(42) H(47) 0.9507 no
C(43) C(44) 1.36(1) yes
C(43) H(48) 0.9457 no
C(44) C(45) 1.38(1) yes
C(44) H(49) 0.9453 no
C(45) C(46) 1.38(1) yes
C(45) H(50) 0.9507 no
C(46) H(51) 0.9503 no
C(47) C(48) 1.40(1) yes
C(47) C(52) 1.40(1) yes
C(47) B 1.65(1) yes
C(48) C(49) 1.37(1) yes
C(48) H(52) 0.9503 no
C(49) C(50) 1.35(1) yes
C(49) H(53) 0.9517 no
C(50) C(51) 1.34(1) yes
C(50) H(54) 0.9484 no
C(51) C(52) 1.39(1) yes
C(51) H(55) 0.9537 no
C(52) H(56) 0.9495 no
